data_7106940
loop_
_publ_author_name
'Jinghan Wen'
'Cheng-Ying Li'
'Zhi-Rong Geng'
'Xiao-Yan Ma'
'Zhi-Lin Wang'

_publ_section_title
;
 A potent antitumor Zn2+ tetraazamacrocycle complex targeting DNA: the
 fluorescent recognition, interaction and apoptosis studies
;
_journal_name_full Chem.Commun.
_journal_page_first 11330
_journal_paper_doi 10.1039/c1cc14107d
_journal_volume 47
_journal_year 2011
_chemical_formula_moiety 'C44 H42 Cl N5 O3 Zn'
_chemical_formula_sum 'C44 H42 Cl N5 O3 Zn'
_chemical_formula_weight 789.65
_chemical_name_systematic
;
?
;
_space_group_IT_number 2
_symmetry_cell_setting triclinic
_symmetry_space_group_name_Hall '-P 1'
_symmetry_space_group_name_H-M 'P -1'
_atom_sites_solution_hydrogens geom
_atom_sites_solution_primary direct
_atom_sites_solution_secondary difmap
_audit_creation_method SHELXL-97
_cell_angle_alpha 99.107(3)
_cell_angle_beta 91.948(3)
_cell_angle_gamma 113.645(2)
_cell_formula_units_Z 2
_cell_length_a 9.4836(14)
_cell_length_b 11.4042(17)
_cell_length_c 19.359(4)
_cell_measurement_reflns_used 2908
_cell_measurement_temperature 291(2)
_cell_measurement_theta_max 23.33
_cell_measurement_theta_min 2.35
_cell_volume 1882.8(6)
_computing_cell_refinement SMART
_computing_data_collection 'SMART (Bruker, 2000)'
_computing_data_reduction 'SAINT (Bruker, 2000)'
_computing_molecular_graphics SHELXTL
_computing_publication_material SHELXTL
_computing_structure_refinement SHELXTL
_computing_structure_solution 'SHELXTL (Bruker, 2000)'
_diffrn_ambient_temperature 291(2)
_diffrn_measured_fraction_theta_full 0.980
_diffrn_measured_fraction_theta_max 0.980
_diffrn_measurement_device_type 'Bruker Smart Apex CCD'
_diffrn_measurement_method 'phi and omega scans'
_diffrn_radiation_monochromator graphite
_diffrn_radiation_source 'sealed tube'
_diffrn_radiation_type MoK\a
_diffrn_radiation_wavelength 0.71073
_diffrn_reflns_av_R_equivalents 0.0317
_diffrn_reflns_av_sigmaI/netI 0.0562
_diffrn_reflns_limit_h_max 11
_diffrn_reflns_limit_h_min -10
_diffrn_reflns_limit_k_max 8
_diffrn_reflns_limit_k_min -14
_diffrn_reflns_limit_l_max 22
_diffrn_reflns_limit_l_min -23
_diffrn_reflns_number 10359
_diffrn_reflns_theta_full 26.00
_diffrn_reflns_theta_max 26.00
_diffrn_reflns_theta_min 2.07
_exptl_absorpt_coefficient_mu 0.772
_exptl_absorpt_correction_T_max 0.8364
_exptl_absorpt_correction_T_min 0.8015
_exptl_absorpt_correction_type multi-scan
_exptl_absorpt_process_details 'SADABS; Bruker, 2000'
_exptl_crystal_density_diffrn 1.393
_exptl_crystal_density_method 'not measured'
_exptl_crystal_F_000 824
_exptl_crystal_size_max 0.30
_exptl_crystal_size_mid 0.26
_exptl_crystal_size_min 0.24
_refine_diff_density_max 0.543
_refine_diff_density_min -0.595
_refine_diff_density_rms 0.066
_refine_ls_extinction_method none
_refine_ls_goodness_of_fit_ref 1.099
_refine_ls_hydrogen_treatment constr
_refine_ls_matrix_type full
_refine_ls_number_parameters 487
_refine_ls_number_reflns 7252
_refine_ls_number_restraints 0
_refine_ls_restrained_S_all 1.099
_refine_ls_R_factor_all 0.0881
_refine_ls_R_factor_gt 0.0588
_refine_ls_shift/su_max 0.000
_refine_ls_shift/su_mean 0.000
_refine_ls_structure_factor_coef Fsqd
_refine_ls_weighting_details 'calc w=1/[\s^2^(Fo^2^)+(0.05P)^2^+1.55P] where P=(Fo^2^+2Fc^2^)/3'
_refine_ls_weighting_scheme calc
_refine_ls_wR_factor_gt 0.1289
_refine_ls_wR_factor_ref 0.1363
_reflns_number_gt 4890
_reflns_number_total 7252
_reflns_threshold_expression >2sigma(I)
_cod_data_source_file c1cc14107d.txt
_cod_data_source_block zn
_cod_original_sg_symbol_H-M 'P-1 '
_cod_database_code 7106940

loop_
_symmetry_equiv_pos_as_xyz
'x, y, z'
'-x, -y, -z'

loop_
_atom_site_label
_atom_site_type_symbol
_atom_site_fract_x
_atom_site_fract_y
_atom_site_fract_z
_atom_site_U_iso_or_equiv
_atom_site_adp_type
_atom_site_occupancy
_atom_site_symmetry_multiplicity
_atom_site_calc_flag
_atom_site_refinement_flags
C1 C 0.0611(4) 0.4602(4) 0.3955(2) 0.0463(9) Uani 1 1 d .
H1A H 0.0973 0.3913 0.3914 0.056 Uiso 1 1 calc R
H1B H -0.0052 0.4506 0.4332 0.056 Uiso 1 1 calc R
C2 C 0.2014(4) 0.5941(4) 0.41363(18) 0.0416(8) Uani 1 1 d .
C3 C 0.3278(4) 0.6076(4) 0.4589(2) 0.0475(9) Uani 1 1 d .
H3 H 0.3311 0.5370 0.4761 0.057 Uiso 1 1 calc R
C4 C 0.4482(5) 0.7313(4) 0.4770(2) 0.0463(9) Uani 1 1 d .
H4 H 0.5314 0.7466 0.5093 0.056 Uiso 1 1 calc R
C5 C 0.4422(4) 0.8340(4) 0.44544(19) 0.0412(8) Uani 1 1 d .
H5 H 0.5256 0.9151 0.4530 0.049 Uiso 1 1 calc R
C6 C 0.3083(4) 0.8102(4) 0.4028(2) 0.0437(9) Uani 1 1 d .
C7 C 0.2944(5) 0.9190(4) 0.3719(2) 0.0493(10) Uani 1 1 d .
H7A H 0.3959 0.9778 0.3625 0.059 Uiso 1 1 calc R
H7B H 0.2554 0.9681 0.4055 0.059 Uiso 1 1 calc R
C8 C 0.2755(5) 0.8514(4) 0.2423(2) 0.0445(9) Uani 1 1 d .
H8A H 0.3757 0.9249 0.2492 0.053 Uiso 1 1 calc R
H8B H 0.2203 0.8516 0.1992 0.053 Uiso 1 1 calc R
C9 C 0.2976(4) 0.7255(4) 0.2357(2) 0.0437(9) Uani 1 1 d .
H9A H 0.3538 0.7179 0.1955 0.052 Uiso 1 1 calc R
H9B H 0.3602 0.7292 0.2773 0.052 Uiso 1 1 calc R
C10 C 0.1787(4) 0.4968(3) 0.2438(2) 0.0406(8) Uani 1 1 d .
H10A H 0.2603 0.5267 0.2823 0.049 Uiso 1 1 calc R
H10B H 0.2124 0.4579 0.2031 0.049 Uiso 1 1 calc R
C11 C 0.0297(4) 0.3925(4) 0.26416(19) 0.0447(9) Uani 1 1 d .
H11A H -0.0503 0.3595 0.2247 0.054 Uiso 1 1 calc R
H11B H 0.0510 0.3202 0.2742 0.054 Uiso 1 1 calc R
C12 C -0.1974(4) 0.3610(4) 0.3298(2) 0.0445(9) Uani 1 1 d .
H12A H -0.2572 0.3682 0.2903 0.053 Uiso 1 1 calc R
H12B H -0.2323 0.3924 0.3726 0.053 Uiso 1 1 calc R
C13 C -0.2322(5) 0.2136(4) 0.3266(2) 0.0470(9) Uani 1 1 d .
C14 C -0.1972(5) 0.1806(4) 0.3891(2) 0.0471(9) Uani 1 1 d .
H14 H -0.1696 0.2414 0.4309 0.057 Uiso 1 1 calc R
C15 C -0.2034(5) 0.0568(4) 0.3892(2) 0.0500(10) Uani 1 1 d .
H15 H -0.1800 0.0347 0.4310 0.060 Uiso 1 1 calc R
C16 C -0.2446(5) -0.0341(4) 0.3268(2) 0.0508(10) Uani 1 1 d .
H16 H -0.2488 -0.1169 0.3268 0.061 Uiso 1 1 calc R
C17 C -0.2797(4) -0.0011(4) 0.2643(2) 0.0463(9) Uani 1 1 d .
C18 C -0.3176(5) -0.0925(4) 0.2012(2) 0.0500(10) Uani 1 1 d .
H18 H -0.3155 -0.1733 0.2014 0.060 Uiso 1 1 calc R
C19 C -0.3582(5) -0.0632(4) 0.1386(2) 0.0549(11) Uani 1 1 d .
H19 H -0.3851 -0.1249 0.0972 0.066 Uiso 1 1 calc R
C20 C -0.3586(5) 0.0583(4) 0.1377(2) 0.0533(10) Uani 1 1 d .
H20 H -0.3858 0.0779 0.0958 0.064 Uiso 1 1 calc R
C21 C -0.3184(5) 0.1505(4) 0.1996(2) 0.0503(10) Uani 1 1 d .
H21 H -0.3207 0.2311 0.1989 0.060 Uiso 1 1 calc R
C22 C -0.2735(4) 0.1228(4) 0.2642(2) 0.0457(9) Uani 1 1 d .
C23 C 0.0617(5) 0.5807(4) 0.1559(2) 0.0449(9) Uani 1 1 d .
H23A H 0.0332 0.6524 0.1525 0.054 Uiso 1 1 calc R
H23B H -0.0335 0.5037 0.1543 0.054 Uiso 1 1 calc R
C24 C 0.1436(4) 0.5573(4) 0.08878(19) 0.0427(8) Uani 1 1 d .
C25 C 0.2353(5) 0.6690(4) 0.0644(2) 0.0473(9) Uani 1 1 d .
H25 H 0.2488 0.7505 0.0888 0.057 Uiso 1 1 calc R
C26 C 0.3069(5) 0.6589(4) 0.0036(2) 0.0494(9) Uani 1 1 d .
H26 H 0.3682 0.7337 -0.0127 0.059 Uiso 1 1 calc R
C27 C 0.2867(5) 0.5371(4) -0.0328(2) 0.0498(10) Uani 1 1 d .
H27 H 0.3346 0.5303 -0.0734 0.060 Uiso 1 1 calc R
C28 C 0.1950(4) 0.4253(4) -0.0084(2) 0.0467(9) Uani 1 1 d .
C29 C 0.1727(5) 0.3038(4) -0.0468(2) 0.0492(9) Uani 1 1 d .
H29 H 0.2232 0.2990 -0.0868 0.059 Uiso 1 1 calc R
C30 C 0.0758(5) 0.1897(4) -0.0259(2) 0.0501(10) Uani 1 1 d .
H30 H 0.0614 0.1091 -0.0518 0.060 Uiso 1 1 calc R
C31 C 0.0002(5) 0.1967(4) 0.0343(2) 0.0485(9) Uani 1 1 d .
H31 H -0.0645 0.1206 0.0486 0.058 Uiso 1 1 calc R
C32 C 0.0218(4) 0.3178(4) 0.07297(19) 0.0438(8) Uani 1 1 d .
H32 H -0.0303 0.3221 0.1125 0.053 Uiso 1 1 calc R
C33 C 0.1235(4) 0.4354(4) 0.0524(2) 0.0432(8) Uani 1 1 d .
C34 C 0.1017(4) 0.9519(4) 0.2941(2) 0.0449(9) Uani 1 1 d .
H34A H 0.0370 0.9502 0.3320 0.054 Uiso 1 1 calc R
H34B H 0.0342 0.9156 0.2503 0.054 Uiso 1 1 calc R
C35 C 0.2134(4) 1.1003(4) 0.2931(2) 0.0447(9) Uani 1 1 d .
C36 C 0.2619(4) 1.1831(4) 0.35809(19) 0.0416(8) Uani 1 1 d .
H36 H 0.2237 1.1521 0.3983 0.050 Uiso 1 1 calc R
C37 C 0.3667(5) 1.3117(4) 0.3638(2) 0.0472(9) Uani 1 1 d .
H37 H 0.3990 1.3664 0.4077 0.057 Uiso 1 1 calc R
C38 C 0.4234(5) 1.3585(4) 0.3037(2) 0.0512(10) Uani 1 1 d .
H38 H 0.4947 1.4444 0.3073 0.061 Uiso 1 1 calc R
C39 C 0.3723(5) 1.2751(4) 0.2371(2) 0.0502(10) Uani 1 1 d .
C40 C 0.4216(5) 1.3252(4) 0.1770(2) 0.0485(9) Uani 1 1 d .
H40 H 0.4911 1.4117 0.1810 0.058 Uiso 1 1 calc R
C41 C 0.3671(5) 1.2460(4) 0.1110(2) 0.0537(10) Uani 1 1 d .
H41 H 0.4001 1.2795 0.0708 0.064 Uiso 1 1 calc R
C42 C 0.2633(5) 1.1166(4) 0.1051(2) 0.0489(9) Uani 1 1 d .
H42 H 0.2268 1.0636 0.0609 0.059 Uiso 1 1 calc R
C43 C 0.2139(4) 1.0666(4) 0.1652(2) 0.0465(9) Uani 1 1 d .
H43 H 0.1444 0.9800 0.1613 0.056 Uiso 1 1 calc R
C44 C 0.2684(5) 1.1458(4) 0.2312(2) 0.0474(9) Uani 1 1 d .
Cl1 Cl -0.20583(11) 0.62638(9) 0.24567(5) 0.0449(2) Uani 1 1 d .
N1 N 0.1927(4) 0.6909(3) 0.38580(16) 0.0440(7) Uani 1 1 d .
N2 N -0.1386(4) 0.7156(3) 0.44193(18) 0.0492(8) Uani 1 1 d .
N3 N -0.0292(3) 0.4478(3) 0.32835(15) 0.0369(6) Uani 1 1 d .
N4 N 0.1524(4) 0.6104(3) 0.22727(16) 0.0418(7) Uani 1 1 d .
N5 N 0.1852(3) 0.8649(3) 0.30357(15) 0.0371(6) Uani 1 1 d .
O1 O -0.1469(4) 0.6157(3) 0.43016(16) 0.0582(8) Uani 1 1 d .
O2 O -0.2027(4) 0.7616(3) 0.47991(16) 0.0681(9) Uani 1 1 d .
O3 O -0.0538(3) 0.7802(3) 0.40600(15) 0.0559(7) Uani 1 1 d .
Zn3 Zn 0.00987(5) 0.65569(4) 0.31274(2) 0.04586(15) Uani 1 1 d .

loop_
_atom_site_aniso_label
_atom_site_aniso_U_11
_atom_site_aniso_U_22
_atom_site_aniso_U_33
_atom_site_aniso_U_23
_atom_site_aniso_U_13
_atom_site_aniso_U_12
C1 0.046(2) 0.047(2) 0.043(2) 0.0136(17) -0.0031(16) 0.0157(18)
C2 0.042(2) 0.047(2) 0.0368(19) 0.0162(16) 0.0131(15) 0.0148(17)
C3 0.046(2) 0.049(2) 0.046(2) 0.0138(17) -0.0055(17) 0.0160(18)
C4 0.043(2) 0.044(2) 0.048(2) 0.0101(17) -0.0038(17) 0.0136(17)
C5 0.0378(19) 0.0392(19) 0.041(2) 0.0016(15) 0.0072(15) 0.0125(16)
C6 0.045(2) 0.040(2) 0.045(2) 0.0166(16) -0.0011(16) 0.0134(17)
C7 0.050(2) 0.041(2) 0.051(2) 0.0122(17) -0.0142(18) 0.0132(18)
C8 0.049(2) 0.040(2) 0.049(2) 0.0138(16) 0.0175(17) 0.0207(17)
C9 0.042(2) 0.043(2) 0.048(2) 0.0172(17) 0.0140(16) 0.0155(17)
C10 0.0387(19) 0.0398(19) 0.046(2) 0.0125(16) 0.0147(16) 0.0159(16)
C11 0.047(2) 0.049(2) 0.039(2) 0.0063(16) 0.0168(16) 0.0211(18)
C12 0.039(2) 0.046(2) 0.051(2) 0.0206(17) 0.0163(16) 0.0144(17)
C13 0.046(2) 0.040(2) 0.054(2) 0.0165(18) 0.0184(18) 0.0139(17)
C14 0.055(2) 0.041(2) 0.045(2) 0.0065(16) 0.0158(17) 0.0188(18)
C15 0.053(2) 0.041(2) 0.053(2) 0.0185(18) 0.0158(19) 0.0124(18)
C16 0.049(2) 0.051(2) 0.059(3) 0.021(2) 0.0168(19) 0.0221(19)
C17 0.038(2) 0.047(2) 0.049(2) 0.0151(17) 0.0143(16) 0.0093(17)
C18 0.050(2) 0.041(2) 0.056(2) 0.0025(18) 0.0154(19) 0.0170(18)
C19 0.047(2) 0.051(2) 0.055(2) -0.0070(19) 0.0143(19) 0.0144(19)
C20 0.051(2) 0.054(2) 0.055(2) 0.022(2) 0.0117(19) 0.016(2)
C21 0.048(2) 0.038(2) 0.058(2) 0.0089(18) -0.0041(18) 0.0118(18)
C22 0.043(2) 0.047(2) 0.041(2) 0.0084(16) 0.0169(16) 0.0106(18)
C23 0.047(2) 0.041(2) 0.050(2) 0.0117(17) 0.0126(17) 0.0194(18)
C24 0.043(2) 0.042(2) 0.0382(19) 0.0020(16) 0.0028(16) 0.0149(17)
C25 0.053(2) 0.039(2) 0.041(2) -0.0002(16) 0.0131(17) 0.0125(18)
C26 0.049(2) 0.054(2) 0.046(2) 0.0152(18) 0.0175(18) 0.0186(19)
C27 0.052(2) 0.050(2) 0.051(2) 0.0180(19) 0.0205(19) 0.0213(19)
C28 0.044(2) 0.049(2) 0.046(2) 0.0114(18) 0.0065(17) 0.0168(18)
C29 0.045(2) 0.051(2) 0.052(2) 0.0128(18) 0.0056(18) 0.0193(19)
C30 0.056(2) 0.044(2) 0.046(2) -0.0061(17) 0.0136(18) 0.0209(19)
C31 0.045(2) 0.040(2) 0.055(2) 0.0102(17) 0.0113(18) 0.0111(17)
C32 0.049(2) 0.039(2) 0.039(2) 0.0088(16) 0.0028(16) 0.0146(17)
C33 0.040(2) 0.039(2) 0.048(2) 0.0102(16) 0.0061(16) 0.0124(16)
C34 0.044(2) 0.043(2) 0.048(2) 0.0126(17) 0.0138(17) 0.0163(17)
C35 0.044(2) 0.045(2) 0.043(2) 0.0124(16) 0.0159(16) 0.0136(17)
C36 0.041(2) 0.044(2) 0.043(2) 0.0186(16) 0.0120(16) 0.0151(17)
C37 0.048(2) 0.041(2) 0.048(2) 0.0001(17) -0.0076(17) 0.0174(18)
C38 0.052(2) 0.050(2) 0.052(2) 0.0098(18) 0.0062(19) 0.022(2)
C39 0.050(2) 0.050(2) 0.050(2) 0.0143(18) 0.0052(18) 0.0172(19)
C40 0.049(2) 0.047(2) 0.050(2) 0.0122(18) 0.0118(18) 0.0190(18)
C41 0.049(2) 0.052(2) 0.056(2) 0.014(2) 0.0042(19) 0.016(2)
C42 0.051(2) 0.040(2) 0.048(2) 0.0083(17) -0.0020(18) 0.0121(18)
C43 0.044(2) 0.051(2) 0.042(2) 0.0123(17) -0.0072(16) 0.0167(18)
C44 0.044(2) 0.050(2) 0.044(2) 0.0081(17) 0.0056(17) 0.0156(18)
Cl1 0.0433(5) 0.0419(5) 0.0478(5) 0.0121(4) 0.0081(4) 0.0142(4)
N1 0.0460(18) 0.0437(18) 0.0403(17) 0.0138(14) 0.0131(14) 0.0136(15)
N2 0.058(2) 0.0411(19) 0.050(2) 0.0180(16) 0.0200(16) 0.0177(17)
N3 0.0375(16) 0.0360(16) 0.0377(15) 0.0096(12) 0.0134(12) 0.0139(13)
N4 0.0411(17) 0.0418(17) 0.0433(17) 0.0145(13) 0.0085(13) 0.0153(14)
N5 0.0365(16) 0.0397(16) 0.0366(16) 0.0119(13) 0.0070(12) 0.0151(13)
O1 0.0633(19) 0.0524(19) 0.0640(19) 0.0214(15) -0.0010(15) 0.0259(15)
O2 0.0600(19) 0.068(2) 0.0562(18) -0.0227(15) 0.0145(15) 0.0173(16)
O3 0.0483(16) 0.0536(17) 0.0606(18) 0.0143(14) 0.0197(14) 0.0132(14)
Zn3 0.0456(3) 0.0442(3) 0.0472(3) 0.01589(19) 0.00740(19) 0.0150(2)

loop_
_atom_type_symbol
_atom_type_description
_atom_type_scat_dispersion_real
_atom_type_scat_dispersion_imag
_atom_type_scat_source
C C 0.0033 0.0016 'International Tables Vol C Tables 4.2.6.8 and 6.1.1.4'
H H 0.0000 0.0000 'International Tables Vol C Tables 4.2.6.8 and 6.1.1.4'
N N 0.0061 0.0033 'International Tables Vol C Tables 4.2.6.8 and 6.1.1.4'
O O 0.0106 0.0060 'International Tables Vol C Tables 4.2.6.8 and 6.1.1.4'
Cl Cl 0.1484 0.1585 'International Tables Vol C Tables 4.2.6.8 and 6.1.1.4'
Zn Zn 0.2839 1.4301 'International Tables Vol C Tables 4.2.6.8 and 6.1.1.4'

loop_
_geom_angle_atom_site_label_1
_geom_angle_atom_site_label_2
_geom_angle_atom_site_label_3
_geom_angle
N3 C1 C2 110.9(3)
N3 C1 H1A 109.5
C2 C1 H1A 109.5
N3 C1 H1B 109.5
C2 C1 H1B 109.5
H1A C1 H1B 108.1
N1 C2 C3 124.0(3)
N1 C2 C1 117.2(3)
C3 C2 C1 118.8(3)
C4 C3 C2 117.1(3)
C4 C3 H3 121.4
C2 C3 H3 121.4
C3 C4 C5 119.1(3)
C3 C4 H4 120.4
C5 C4 H4 120.4
C6 C5 C4 118.5(3)
C6 C5 H5 120.8
C4 C5 H5 120.8
N1 C6 C5 121.7(3)
N1 C6 C7 118.4(3)
C5 C6 C7 119.9(3)
C6 C7 N5 110.8(3)
C6 C7 H7A 109.5
N5 C7 H7A 109.5
C6 C7 H7B 109.5
N5 C7 H7B 109.5
H7A C7 H7B 108.1
N5 C8 C9 110.4(3)
N5 C8 H8A 109.6
C9 C8 H8A 109.6
N5 C8 H8B 109.6
C9 C8 H8B 109.6
H8A C8 H8B 108.1
N4 C9 C8 113.1(3)
N4 C9 H9A 109.0
C8 C9 H9A 109.0
N4 C9 H9B 109.0
C8 C9 H9B 109.0
H9A C9 H9B 107.8
N4 C10 C11 111.6(3)
N4 C10 H10A 109.3
C11 C10 H10A 109.3
N4 C10 H10B 109.3
C11 C10 H10B 109.3
H10A C10 H10B 108.0
N3 C11 C10 111.9(3)
N3 C11 H11A 109.2
C10 C11 H11A 109.2
N3 C11 H11B 109.2
C10 C11 H11B 109.2
H11A C11 H11B 107.9
N3 C12 C13 114.4(3)
N3 C12 H12A 108.7
C13 C12 H12A 108.7
N3 C12 H12B 108.7
C13 C12 H12B 108.7
H12A C12 H12B 107.6
C14 C13 C22 120.0(4)
C14 C13 C12 116.0(3)
C22 C13 C12 123.4(4)
C13 C14 C15 120.0(4)
C13 C14 H14 120.0
C15 C14 H14 120.0
C16 C15 C14 120.0(4)
C16 C15 H15 120.0
C14 C15 H15 120.0
C17 C16 C15 120.0(4)
C17 C16 H16 120.0
C15 C16 H16 120.0
C16 C17 C22 120.0(4)
C16 C17 C18 119.6(4)
C22 C17 C18 120.4(4)
C19 C18 C17 120.5(4)
C19 C18 H18 119.7
C17 C18 H18 119.7
C18 C19 C20 120.0(4)
C18 C19 H19 120.0
C20 C19 H19 120.0
C21 C20 C19 120.0(4)
C21 C20 H20 120.0
C19 C20 H20 120.0
C20 C21 C22 120.7(4)
C20 C21 H21 119.7
C22 C21 H21 119.7
C17 C22 C13 120.0(4)
C17 C22 C21 118.2(4)
C13 C22 C21 121.7(4)
N4 C23 C24 117.4(3)
N4 C23 H23A 108.0
C24 C23 H23A 108.0
N4 C23 H23B 108.0
C24 C23 H23B 108.0
H23A C23 H23B 107.2
C33 C24 C25 120.0(3)
C33 C24 C23 124.6(3)
C25 C24 C23 115.3(3)
C24 C25 C26 120.0(4)
C24 C25 H25 120.0
C26 C25 H25 120.0
C27 C26 C25 120.0(4)
C27 C26 H26 120.0
C25 C26 H26 120.0
C28 C27 C26 120.0(4)
C28 C27 H27 120.0
C26 C27 H27 120.0
C27 C28 C33 120.0(4)
C27 C28 C29 119.1(4)
C33 C28 C29 120.9(4)
C30 C29 C28 120.8(4)
C30 C29 H29 119.6
C28 C29 H29 119.6
C29 C30 C31 119.7(4)
C29 C30 H30 120.1
C31 C30 H30 120.1
C32 C31 C30 119.9(4)
C32 C31 H31 120.0
C30 C31 H31 120.0
C31 C32 C33 120.6(4)
C31 C32 H32 119.7
C33 C32 H32 119.7
C24 C33 C28 120.0(3)
C24 C33 C32 121.7(3)
C28 C33 C32 118.2(3)
N5 C34 C35 114.7(3)
N5 C34 H34A 108.6
C35 C34 H34A 108.6
N5 C34 H34B 108.6
C35 C34 H34B 108.6
H34A C34 H34B 107.6
C36 C35 C44 120.6(3)
C36 C35 C34 115.9(3)
C44 C35 C34 123.4(3)
C37 C36 C35 120.7(3)
C37 C36 H36 119.6
C35 C36 H36 119.6
C36 C37 C38 119.7(4)
C36 C37 H37 120.1
C38 C37 H37 120.1
C37 C38 C39 119.8(4)
C37 C38 H38 120.1
C39 C38 H38 120.1
C40 C39 C44 120.0(4)
C40 C39 C38 119.3(4)
C44 C39 C38 120.6(4)
C41 C40 C39 120.0(4)
C41 C40 H40 120.0
C39 C40 H40 120.0
C40 C41 C42 120.0(4)
C40 C41 H41 120.0
C42 C41 H41 120.0
C43 C42 C41 120.0(4)
C43 C42 H42 120.0
C41 C42 H42 120.0
C42 C43 C44 120.0(4)
C42 C43 H43 120.0
C44 C43 H43 120.0
C43 C44 C39 120.0(4)
C43 C44 C35 121.4(4)
C39 C44 C35 118.5(4)
C2 N1 C6 119.2(3)
C2 N1 Zn3 120.5(3)
C6 N1 Zn3 120.2(2)
O1 N2 O2 130.7(4)
O1 N2 O3 110.3(4)
O2 N2 O3 118.9(4)
C1 N3 C12 110.0(3)
C1 N3 C11 112.6(3)
C12 N3 C11 108.8(3)
C1 N3 Zn3 108.0(2)
C12 N3 Zn3 112.9(2)
C11 N3 Zn3 104.6(2)
C9 N4 C10 110.8(3)
C9 N4 C23 112.6(3)
C10 N4 C23 112.8(3)
C9 N4 Zn3 105.9(2)
C10 N4 Zn3 105.5(2)
C23 N4 Zn3 108.7(2)
C8 N5 C34 111.6(3)
C8 N5 C7 109.6(3)
C34 N5 C7 110.4(3)
C8 N5 Zn3 107.6(2)
C34 N5 Zn3 111.1(2)
C7 N5 Zn3 106.4(2)
N2 O3 Zn3 113.0(3)
N1 Zn3 Cl1 171.90(9)
N1 Zn3 N4 87.69(12)
Cl1 Zn3 N4 100.39(8)
N1 Zn3 N3 77.28(12)
Cl1 Zn3 N3 104.39(8)
N4 Zn3 N3 81.33(10)
N1 Zn3 N5 77.19(11)
Cl1 Zn3 N5 103.64(8)
N4 Zn3 N5 78.48(10)
N3 Zn3 N5 147.88(10)
N1 Zn3 O3 82.04(12)
Cl1 Zn3 O3 90.14(8)
N4 Zn3 O3 157.86(10)
N3 Zn3 O3 115.05(10)
N5 Zn3 O3 80.13(10)

loop_
_geom_bond_atom_site_label_1
_geom_bond_atom_site_label_2
_geom_bond_distance
C1 N3 1.488(5)
C1 C2 1.547(5)
C1 H1A 0.9700
C1 H1B 0.9700
C2 N1 1.331(5)
C2 C3 1.403(5)
C3 C4 1.393(5)
C3 H3 0.9300
C4 C5 1.424(5)
C4 H4 0.9300
C5 C6 1.396(5)
C5 H5 0.9300
C6 N1 1.341(5)
C6 C7 1.509(5)
C7 N5 1.529(5)
C7 H7A 0.9700
C7 H7B 0.9700
C8 N5 1.510(4)
C8 C9 1.519(5)
C8 H8A 0.9700
C8 H8B 0.9700
C9 N4 1.454(5)
C9 H9A 0.9700
C9 H9B 0.9700
C10 N4 1.491(5)
C10 C11 1.551(5)
C10 H10A 0.9700
C10 H10B 0.9700
C11 N3 1.528(4)
C11 H11A 0.9700
C11 H11B 0.9700
C12 N3 1.507(4)
C12 C13 1.568(5)
C12 H12A 0.9700
C12 H12B 0.9700
C13 C14 1.390(6)
C13 C22 1.390(5)
C14 C15 1.390(5)
C14 H14 0.9300
C15 C16 1.390(6)
C15 H15 0.9300
C16 C17 1.390(6)
C16 H16 0.9300
C17 C22 1.390(6)
C17 C18 1.405(5)
C18 C19 1.390(6)
C18 H18 0.9300
C19 C20 1.390(6)
C19 H19 0.9300
C20 C21 1.390(6)
C20 H20 0.9300
C21 C22 1.430(6)
C21 H21 0.9300
C23 N4 1.518(5)
C23 C24 1.577(5)
C23 H23A 0.9700
C23 H23B 0.9700
C24 C33 1.390(5)
C24 C25 1.390(5)
C25 C26 1.390(5)
C25 H25 0.9300
C26 C27 1.390(6)
C26 H26 0.9300
C27 C28 1.390(5)
C27 H27 0.9300
C28 C33 1.390(5)
C28 C29 1.395(6)
C29 C30 1.391(6)
C29 H29 0.9300
C30 C31 1.397(5)
C30 H30 0.9300
C31 C32 1.394(5)
C31 H31 0.9300
C32 C33 1.431(5)
C32 H32 0.9300
C34 N5 1.524(5)
C34 C35 1.600(5)
C34 H34A 0.9700
C34 H34B 0.9700
C35 C36 1.386(5)
C35 C44 1.414(5)
C36 C37 1.386(5)
C36 H36 0.9300
C37 C38 1.393(6)
C37 H37 0.9300
C38 C39 1.414(6)
C38 H38 0.9300
C39 C40 1.390(5)
C39 C44 1.390(6)
C40 C41 1.390(6)
C40 H40 0.9300
C41 C42 1.390(6)
C41 H41 0.9300
C42 C43 1.390(5)
C42 H42 0.9300
C43 C44 1.390(5)
C43 H43 0.9300
Cl1 Zn3 2.2617(11)
N1 Zn3 2.065(3)
N2 O1 1.095(4)
N2 O2 1.162(4)
N2 O3 1.183(4)
N3 Zn3 2.319(3)
N4 Zn3 2.297(3)
N5 Zn3 2.337(3)
O3 Zn3 2.365(3)

loop_
_geom_torsion_atom_site_label_1
_geom_torsion_atom_site_label_2
_geom_torsion_atom_site_label_3
_geom_torsion_atom_site_label_4
_geom_torsion
N3 C1 C2 N1 23.6(5)
N3 C1 C2 C3 -157.6(3)
N1 C2 C3 C4 2.1(6)
C1 C2 C3 C4 -176.6(4)
C2 C3 C4 C5 -4.2(6)
C3 C4 C5 C6 6.4(6)
C4 C5 C6 N1 -6.4(6)
C4 C5 C6 C7 176.5(4)
N1 C6 C7 N5 -23.9(5)
C5 C6 C7 N5 153.3(3)
N5 C8 C9 N4 57.4(4)
N4 C10 C11 N3 -59.2(4)
N3 C12 C13 C14 78.1(4)
N3 C12 C13 C22 -92.5(5)
C22 C13 C14 C15 0.0(6)
C12 C13 C14 C15 -171.0(3)
C13 C14 C15 C16 0.0(6)
C14 C15 C16 C17 0.0(6)
C15 C16 C17 C22 0.0(6)
C15 C16 C17 C18 178.5(4)
C16 C17 C18 C19 177.8(4)
C22 C17 C18 C19 -3.8(6)
C17 C18 C19 C20 1.3(6)
C18 C19 C20 C21 0.0(6)
C19 C20 C21 C22 1.2(6)
C16 C17 C22 C13 0.0(6)
C18 C17 C22 C13 -178.5(4)
C16 C17 C22 C21 -176.7(4)
C18 C17 C22 C21 4.9(6)
C14 C13 C22 C17 0.0(6)
C12 C13 C22 C17 170.3(3)
C14 C13 C22 C21 176.6(4)
C12 C13 C22 C21 -13.2(6)
C20 C21 C22 C17 -3.6(6)
C20 C21 C22 C13 179.8(4)
N4 C23 C24 C33 96.7(4)
N4 C23 C24 C25 -86.5(4)
C33 C24 C25 C26 0.0(6)
C23 C24 C25 C26 -176.9(4)
C24 C25 C26 C27 0.0(6)
C25 C26 C27 C28 0.0(6)
C26 C27 C28 C33 0.0(6)
C26 C27 C28 C29 178.2(4)
C27 C28 C29 C30 -176.9(4)
C33 C28 C29 C30 1.3(6)
C28 C29 C30 C31 -0.2(6)
C29 C30 C31 C32 0.2(6)
C30 C31 C32 C33 -1.3(6)
C25 C24 C33 C28 0.0(6)
C23 C24 C33 C28 176.6(4)
C25 C24 C33 C32 -175.7(4)
C23 C24 C33 C32 0.9(6)
C27 C28 C33 C24 0.0(6)
C29 C28 C33 C24 -178.2(4)
C27 C28 C33 C32 175.9(4)
C29 C28 C33 C32 -2.3(6)
C31 C32 C33 C24 178.1(4)
C31 C32 C33 C28 2.3(6)
N5 C34 C35 C36 -88.0(4)
N5 C34 C35 C44 88.5(5)
C44 C35 C36 C37 -0.8(6)
C34 C35 C36 C37 175.8(3)
C35 C36 C37 C38 0.3(6)
C36 C37 C38 C39 0.8(6)
C37 C38 C39 C40 175.7(4)
C37 C38 C39 C44 -1.4(6)
C44 C39 C40 C41 0.0(6)
C38 C39 C40 C41 -177.2(4)
C39 C40 C41 C42 0.0(6)
C40 C41 C42 C43 0.0(6)
C41 C42 C43 C44 0.0(6)
C42 C43 C44 C39 0.0(6)
C42 C43 C44 C35 176.0(4)
C40 C39 C44 C43 0.0(6)
C38 C39 C44 C43 177.1(4)
C40 C39 C44 C35 -176.2(4)
C38 C39 C44 C35 1.0(6)
C36 C35 C44 C43 -176.0(4)
C34 C35 C44 C43 7.7(6)
C36 C35 C44 C39 0.1(6)
C34 C35 C44 C39 -176.2(4)
C3 C2 N1 C6 -2.0(6)
C1 C2 N1 C6 176.8(3)
C3 C2 N1 Zn3 174.4(3)
C1 C2 N1 Zn3 -6.9(4)
C5 C6 N1 C2 4.2(6)
C7 C6 N1 C2 -178.7(3)
C5 C6 N1 Zn3 -172.2(3)
C7 C6 N1 Zn3 4.9(5)
C2 C1 N3 C12 -149.8(3)
C2 C1 N3 C11 88.7(4)
C2 C1 N3 Zn3 -26.2(4)
C13 C12 N3 C1 -69.8(4)
C13 C12 N3 C11 53.9(4)
C13 C12 N3 Zn3 169.5(2)
C10 C11 N3 C1 -77.8(4)
C10 C11 N3 C12 160.1(3)
C10 C11 N3 Zn3 39.2(3)
C8 C9 N4 C10 -161.9(3)
C8 C9 N4 C23 70.7(4)
C8 C9 N4 Zn3 -48.0(3)
C11 C10 N4 C9 157.4(3)
C11 C10 N4 C23 -75.3(4)
C11 C10 N4 Zn3 43.2(3)
C24 C23 N4 C9 58.4(4)
C24 C23 N4 C10 -68.0(4)
C24 C23 N4 Zn3 175.4(2)
C9 C8 N5 C34 -155.3(3)
C9 C8 N5 C7 82.0(4)
C9 C8 N5 Zn3 -33.2(4)
C35 C34 N5 C8 -64.3(4)
C35 C34 N5 C7 57.8(4)
C35 C34 N5 Zn3 175.6(2)
C6 C7 N5 C8 -88.1(4)
C6 C7 N5 C34 148.6(3)
C6 C7 N5 Zn3 28.0(4)
O1 N2 O3 Zn3 12.4(4)
O2 N2 O3 Zn3 -164.4(3)
C2 N1 Zn3 N4 -88.3(3)
C6 N1 Zn3 N4 88.1(3)
C2 N1 Zn3 N3 -6.7(3)
C6 N1 Zn3 N3 169.7(3)
C2 N1 Zn3 N5 -167.0(3)
C6 N1 Zn3 N5 9.3(3)
C2 N1 Zn3 O3 111.4(3)
C6 N1 Zn3 O3 -72.3(3)
C9 N4 Zn3 N1 -56.4(2)
C10 N4 Zn3 N1 61.2(2)
C23 N4 Zn3 N1 -177.6(2)
C9 N4 Zn3 Cl1 122.9(2)
C10 N4 Zn3 Cl1 -119.5(2)
C23 N4 Zn3 Cl1 1.7(2)
C9 N4 Zn3 N3 -133.9(2)
C10 N4 Zn3 N3 -16.3(2)
C23 N4 Zn3 N3 104.9(2)
C9 N4 Zn3 N5 21.0(2)
C10 N4 Zn3 N5 138.6(2)
C23 N4 Zn3 N5 -100.2(2)
C9 N4 Zn3 O3 5.7(4)
C10 N4 Zn3 O3 123.3(3)
C23 N4 Zn3 O3 -115.5(3)
C1 N3 Zn3 N1 18.4(2)
C12 N3 Zn3 N1 140.2(2)
C11 N3 Zn3 N1 -101.7(2)
C1 N3 Zn3 Cl1 -153.4(2)
C12 N3 Zn3 Cl1 -31.7(2)
C11 N3 Zn3 Cl1 86.5(2)
C1 N3 Zn3 N4 108.0(2)
C12 N3 Zn3 N4 -130.2(2)
C11 N3 Zn3 N4 -12.1(2)
C1 N3 Zn3 N5 56.5(3)
C12 N3 Zn3 N5 178.3(2)
C11 N3 Zn3 N5 -63.6(3)
C1 N3 Zn3 O3 -56.4(2)
C12 N3 Zn3 O3 65.4(2)
C11 N3 Zn3 O3 -176.5(2)
C8 N5 Zn3 N1 97.1(2)
C34 N5 Zn3 N1 -140.5(2)
C7 N5 Zn3 N1 -20.3(2)
C8 N5 Zn3 Cl1 -91.2(2)
C34 N5 Zn3 Cl1 31.2(2)
C7 N5 Zn3 Cl1 151.4(2)
C8 N5 Zn3 N4 6.8(2)
C34 N5 Zn3 N4 129.3(2)
C7 N5 Zn3 N4 -110.5(2)
C8 N5 Zn3 N3 59.0(3)
C34 N5 Zn3 N3 -178.6(2)
C7 N5 Zn3 N3 -58.4(3)
C8 N5 Zn3 O3 -178.9(2)
C34 N5 Zn3 O3 -56.5(2)
C7 N5 Zn3 O3 63.7(2)
N2 O3 Zn3 N1 -92.0(3)
N2 O3 Zn3 Cl1 85.9(3)
N2 O3 Zn3 N4 -155.1(3)
N2 O3 Zn3 N3 -20.1(3)
N2 O3 Zn3 N5 -170.3(3)
